data_4030052
loop_
_publ_author_name
'Edwankar, Rahul V.'
'Edwankar, Chitra R.'
'Deschamps, Jeffrey R.'
'Cook, James M.'

_publ_section_title
;
 General Strategy for Synthesis of C-19 Methyl-Substituted
 Sarpagine/Macroline/Ajmaline Indole Alkaloids Including Total Synthesis
 of 19(S),20(R)-Dihydroperaksine, 19(S),20(R)-Dihydroperaksine-17-al, and
 Peraksine.
;
_journal_issue 21
_journal_name_full 'The Journal of organic chemistry'
_journal_page_first 10030
_journal_paper_doi 10.1021/jo5016163
_journal_volume 79
_journal_year 2014
_chemical_absolute_configuration ad
_chemical_formula_moiety 'C30 H46 N2 O Sn'
_chemical_formula_sum 'C30 H46 N2 O Sn'
_chemical_formula_weight 569.40
_chemical_name_systematic
; 
 ? 
;
_space_group_IT_number 4
_symmetry_cell_setting monoclinic
_symmetry_space_group_name_Hall 'P 2yb'
_symmetry_space_group_name_H-M 'P 1 21 1'
_atom_sites_solution_hydrogens geom
_atom_sites_solution_primary direct
_atom_sites_solution_secondary difmap
_audit_creation_method SHELXL-97
_cell_angle_alpha 90.00
_cell_angle_beta 99.165(5)
_cell_angle_gamma 90.00
_cell_formula_units_Z 2
_cell_length_a 7.3074(10)
_cell_length_b 11.6936(17)
_cell_length_c 17.175(2)
_cell_measurement_reflns_used 2664
_cell_measurement_temperature 150(2)
_cell_measurement_theta_max 22.36
_cell_measurement_theta_min 2.40
_cell_volume 1448.9(3)
_computing_cell_refinement 'Bruker APEX2 v2010.3-0 (Bruker, 2009)'
_computing_data_collection 'Bruker APEX2 v2010.3-0 (Bruker, 2009)'
_computing_data_reduction
;
Bruker SAINT v7.68A (Bruker, 2009), Bruker XPREP v2008/2 (Bruker, 2008)
;
_computing_molecular_graphics 'Bruker SHELXTL v2008/4 (Bruker, 2008)'
_computing_publication_material 'Bruker SHELXTL v2008/4 (Bruker, 2008)'
_computing_structure_refinement 'Bruker SHELXTL v2008/4 (Bruker, 2008)'
_computing_structure_solution 'Bruker SHELXTL v2008/4 (Bruker, 2008)'
_diffrn_ambient_temperature 150(2)
_diffrn_measured_fraction_theta_full 0.998
_diffrn_measured_fraction_theta_max 0.998
_diffrn_measurement_device_type 'Bruker SMART APEX II CCD'
_diffrn_measurement_method '\w scans'
_diffrn_radiation_monochromator graphite
_diffrn_radiation_source 'fine focus sealed tube'
_diffrn_radiation_type MoK\a
_diffrn_radiation_wavelength 0.71073
_diffrn_reflns_av_R_equivalents 0.0446
_diffrn_reflns_av_sigmaI/netI 0.0662
_diffrn_reflns_limit_h_max 8
_diffrn_reflns_limit_h_min -8
_diffrn_reflns_limit_k_max 14
_diffrn_reflns_limit_k_min -14
_diffrn_reflns_limit_l_max 20
_diffrn_reflns_limit_l_min -20
_diffrn_reflns_number 9936
_diffrn_reflns_theta_full 25.00
_diffrn_reflns_theta_max 25.38
_diffrn_reflns_theta_min 2.12
_exptl_absorpt_coefficient_mu 0.905
_exptl_absorpt_correction_T_max 0.9716
_exptl_absorpt_correction_T_min 0.8775
_exptl_absorpt_correction_type multi-scan
_exptl_absorpt_process_details 'SADABS v2.10 (Bruker, 2000c)'
_exptl_crystal_colour colourless
_exptl_crystal_density_diffrn 1.305
_exptl_crystal_density_method 'not measured'
_exptl_crystal_description plate
_exptl_crystal_F_000 596
_exptl_crystal_size_max 0.236
_exptl_crystal_size_mid 0.121
_exptl_crystal_size_min 0.032
_refine_diff_density_max 2.367
_refine_diff_density_min -1.179
_refine_diff_density_rms 0.123
_refine_ls_abs_structure_details 'Flack H D (1983), Acta Cryst. A39, 876-881'
_refine_ls_abs_structure_Flack 0.08(5)
_refine_ls_extinction_method none
_refine_ls_goodness_of_fit_ref 1.088
_refine_ls_hydrogen_treatment mixed
_refine_ls_matrix_type full
_refine_ls_number_parameters 347
_refine_ls_number_reflns 5279
_refine_ls_number_restraints 150
_refine_ls_restrained_S_all 1.085
_refine_ls_R_factor_all 0.0774
_refine_ls_R_factor_gt 0.0616
_refine_ls_shift/su_max 0.067
_refine_ls_shift/su_mean 0.001
_refine_ls_structure_factor_coef Fsqd
_refine_ls_weighting_details 'calc w=1/[\s^2^(Fo^2^)+(0.0704P)^2^+4.3456P] where P=(Fo^2^+2Fc^2^)/3'
_refine_ls_weighting_scheme calc
_refine_ls_wR_factor_gt 0.1457
_refine_ls_wR_factor_ref 0.1541
_reflns_number_gt 4434
_reflns_number_total 5279
_reflns_threshold_expression I>2\s(I)
_cod_data_source_file jo5016163_si_004.cif
_cod_data_source_block cook68z
_cod_depositor_comments 'Adding full bibliography for 4030052--4030055.cif.'
_cod_original_cell_volume 1448.9(4)
_cod_original_sg_symbol_H-M 'P 21'
_cod_database_code 4030052

loop_
_symmetry_equiv_pos_as_xyz
'x, y, z'
'-x, y+1/2, -z'

loop_
_atom_site_label
_atom_site_type_symbol
_atom_site_fract_x
_atom_site_fract_y
_atom_site_fract_z
_atom_site_U_iso_or_equiv
_atom_site_adp_type
_atom_site_occupancy
_atom_site_symmetry_multiplicity
_atom_site_calc_flag
_atom_site_refinement_flags
_atom_site_disorder_assembly
_atom_site_disorder_group
Sn1 Sn 0.13414(5) 0.79621(7) 0.30794(2) 0.03521(10) Uani 1 1 d D . .
N1 N 0.2570(7) 0.8653(4) 0.1191(3) 0.0192(13) Uani 1 1 d . A .
C2 C 0.0758(8) 0.9259(5) 0.0876(4) 0.0279(15) Uani 1 1 d DU . .
H2A H -0.0230 0.9003 0.1179 0.033 Uiso 1 1 calc R . .
C3 C 0.0187(9) 0.9000(5) 0.0029(4) 0.0267(15) Uani 1 1 d U . .
N4 N -0.1551(8) 0.9138(5) -0.0389(3) 0.0297(13) Uani 1 1 d . . .
H4A H -0.2510 0.9391 -0.0188 0.036 Uiso 1 1 calc R . .
C5 C -0.1602(9) 0.8834(5) -0.1152(4) 0.0313(16) Uani 1 1 d . . .
C6 C -0.3021(11) 0.8775(6) -0.1788(4) 0.0394(18) Uani 1 1 d U . .
H6A H -0.4245 0.9002 -0.1738 0.047 Uiso 1 1 calc R . .
C7 C -0.2621(14) 0.8384(7) -0.2489(5) 0.054(2) Uani 1 1 d . . .
H7A H -0.3580 0.8361 -0.2933 0.065 Uiso 1 1 calc R . .
C8 C -0.0838(12) 0.8015(11) -0.2576(4) 0.055(2) Uani 1 1 d . . .
H8A H -0.0601 0.7741 -0.3071 0.066 Uiso 1 1 calc R . .
C9 C 0.0534(10) 0.8051(9) -0.1951(3) 0.0430(16) Uani 1 1 d U . .
H9A H 0.1743 0.7811 -0.2017 0.052 Uiso 1 1 calc R . .
C10 C 0.0243(10) 0.8420(5) -0.1230(4) 0.0309(15) Uani 1 1 d U . .
C11 C 0.1328(10) 0.8550(5) -0.0463(4) 0.0295(15) Uani 1 1 d . . .
C12 C 0.3337(9) 0.8293(5) -0.0175(4) 0.0279(15) Uani 1 1 d U . .
H12A H 0.4110 0.8618 -0.0544 0.033 Uiso 1 1 calc R . .
H12B H 0.3534 0.7455 -0.0150 0.033 Uiso 1 1 calc R . .
C13 C 0.3900(9) 0.8820(5) 0.0652(4) 0.0287(15) Uani 1 1 d . . .
H13A H 0.5101 0.8466 0.0896 0.034 Uiso 1 1 calc R . .
C14 C 0.4233(10) 1.0103(5) 0.0550(4) 0.0321(16) Uani 1 1 d . . .
O14 O 0.5681(7) 1.0410(4) 0.0357(3) 0.0496(15) Uani 1 1 d . . .
C15 C 0.2702(10) 1.0958(5) 0.0617(5) 0.0348(17) Uani 1 1 d . . .
H15A H 0.3265 1.1634 0.0909 0.042 Uiso 1 1 calc R . .
H15B H 0.2177 1.1216 0.0078 0.042 Uiso 1 1 calc R . .
C16 C 0.1128(10) 1.0544(6) 0.1015(4) 0.0365(18) Uani 1 1 d . . .
H16A H -0.0009 1.0979 0.0809 0.044 Uiso 1 1 calc R . .
H16B H 0.1431 1.0691 0.1589 0.044 Uiso 1 1 calc R . .
C17 C 0.2192(10) 0.7428(6) 0.1336(5) 0.0282(17) Uani 1 1 d U . .
H17D H 0.1661 0.7064 0.0822 0.034 Uiso 1 1 calc R A .
C17A C 0.4096(10) 0.6836(6) 0.1655(4) 0.0353(17) Uani 1 1 d . A .
H17A H 0.3900 0.6015 0.1720 0.053 Uiso 1 1 calc R . .
H17B H 0.4619 0.7171 0.2165 0.053 Uiso 1 1 calc R . .
H17C H 0.4957 0.6953 0.1279 0.053 Uiso 1 1 calc R . .
C18 C 0.0886(9) 0.7240(6) 0.1908(4) 0.0298(16) Uani 1 1 d U A .
C18A C -0.0492(12) 0.6534(7) 0.1708(5) 0.049(2) Uani 1 1 d U . .
H18A H -0.0637 0.6159 0.1211 0.059 Uiso 1 1 calc R A .
H18B H -0.1349 0.6396 0.2059 0.059 Uiso 1 1 calc R . .
C19 C 0.0384(8) 0.9670(6) 0.3177(5) 0.047(2) Uani 0.823(9) 1 d PDU A 1
H19A H 0.0495 0.9887 0.3740 0.056 Uiso 0.823(9) 1 calc PR A 1
H19B H 0.1148 1.0205 0.2918 0.056 Uiso 0.823(9) 1 calc PR A 1
C20 C -0.1595(9) 0.9745(9) 0.2793(7) 0.088(4) Uani 0.823(9) 1 d PDU A 1
H20A H -0.2179 0.8987 0.2829 0.105 Uiso 0.823(9) 1 calc PR A 1
H20B H -0.1628 0.9918 0.2227 0.105 Uiso 0.823(9) 1 calc PR A 1
C21 C -0.2740(10) 1.0628(10) 0.3138(6) 0.082(3) Uani 0.823(9) 1 d PDU A 1
H21A H -0.2094 1.1374 0.3167 0.099 Uiso 0.823(9) 1 calc PR A 1
H21B H -0.2881 1.0401 0.3680 0.099 Uiso 0.823(9) 1 calc PR A 1
C22 C -0.4630(10) 1.0748(11) 0.2642(7) 0.071(3) Uani 0.823(9) 1 d PDU A 1
H22A H -0.5410 1.1239 0.2915 0.106 Uiso 0.823(9) 1 calc PR A 1
H22B H -0.5206 0.9992 0.2556 0.106 Uiso 0.823(9) 1 calc PR A 1
H22C H -0.4503 1.1090 0.2132 0.106 Uiso 0.823(9) 1 calc PR A 1
C19' C 0.0265(14) 0.8938(14) 0.2067(7) 0.807(6) Uani 0.177(9) 1 d PDU A 2
H19C H 0.1307 0.9445 0.1991 0.969 Uiso 0.177(9) 1 calc PR A 2
H19D H 0.0161 0.8377 0.1631 0.969 Uiso 0.177(9) 1 calc PR A 2
C20' C -0.1412(15) 0.9681(19) 0.1853(6) 0.164(6) Uani 0.177(9) 1 d PDU A 2
H20C H -0.2242 0.9324 0.1407 0.197 Uiso 0.177(9) 1 calc PR A 2
H20D H -0.1016 1.0431 0.1671 0.197 Uiso 0.177(9) 1 calc PR A 2
C21' C -0.2488(13) 0.9873(19) 0.2523(7) 0.012(4) Uani 0.177(9) 1 d PDU A 2
H21C H -0.2145 0.9277 0.2930 0.014 Uiso 0.177(9) 1 calc PR A 2
H21D H -0.2148 1.0625 0.2767 0.014 Uiso 0.177(9) 1 calc PR A 2
C22' C -0.4543(17) 0.984(13) 0.225(3) 0.236(6) Uani 0.177(9) 1 d PDU A 2
H22D H -0.5048 0.9125 0.2431 0.354 Uiso 0.177(9) 1 calc PR A 2
H22E H -0.4797 0.9868 0.1673 0.354 Uiso 0.177(9) 1 calc PR A 2
H22F H -0.5127 1.0492 0.2468 0.354 Uiso 0.177(9) 1 calc PR A 2
C23 C 0.4133(7) 0.7868(9) 0.3702(3) 0.0443(18) Uani 1 1 d D A .
H23A H 0.4514 0.7056 0.3762 0.053 Uiso 1 1 calc R . .
H23B H 0.4976 0.8257 0.3389 0.053 Uiso 1 1 calc R . .
C24 C 0.4318(9) 0.8415(6) 0.4504(3) 0.047(2) Uani 1 1 d DU . .
H24A H 0.3311 0.8123 0.4774 0.057 Uiso 1 1 calc R A .
H24B H 0.4134 0.9250 0.4434 0.057 Uiso 1 1 calc R . .
C25 C 0.6143(9) 0.8215(5) 0.5034(4) 0.048(2) Uani 1 1 d DU A .
H25A H 0.7162 0.8405 0.4739 0.057 Uiso 1 1 calc R . .
H25B H 0.6234 0.8743 0.5489 0.057 Uiso 1 1 calc R . .
C26 C 0.6408(15) 0.7018(6) 0.5335(6) 0.078(3) Uani 1 1 d DU . .
H26A H 0.7589 0.6961 0.5695 0.117 Uiso 1 1 calc R A .
H26B H 0.6417 0.6493 0.4891 0.117 Uiso 1 1 calc R . .
H26C H 0.5391 0.6814 0.5618 0.117 Uiso 1 1 calc R . .
C27 C -0.0291(9) 0.6870(4) 0.3717(4) 0.0425(19) Uani 1 1 d D A .
H27A H -0.0321 0.7206 0.4244 0.051 Uiso 1 1 calc R . .
H27B H -0.1579 0.6847 0.3433 0.051 Uiso 1 1 calc R . .
C28 C 0.0442(8) 0.5656(5) 0.3820(5) 0.049(2) Uani 1 1 d D . .
H28A H 0.0638 0.5359 0.3300 0.059 Uiso 1 1 calc R A .
H28B H 0.1661 0.5670 0.4168 0.059 Uiso 1 1 calc R . .
C29 C -0.0826(9) 0.4849(5) 0.4167(4) 0.051(2) Uani 1 1 d D A .
H29A H -0.0175 0.4113 0.4290 0.061 Uiso 1 1 calc R . .
H29B H -0.1097 0.5174 0.4668 0.061 Uiso 1 1 calc R . .
C30 C -0.2626(8) 0.4626(7) 0.3630(5) 0.049(2) Uani 1 1 d D . .
H30A H -0.3148 0.3898 0.3773 0.074 Uiso 1 1 calc R A .
H30B H -0.2404 0.4589 0.3082 0.074 Uiso 1 1 calc R . .
H30C H -0.3500 0.5246 0.3683 0.074 Uiso 1 1 calc R . .

loop_
_atom_site_aniso_label
_atom_site_aniso_U_11
_atom_site_aniso_U_22
_atom_site_aniso_U_33
_atom_site_aniso_U_23
_atom_site_aniso_U_13
_atom_site_aniso_U_12
Sn1 0.02520(17) 0.0394(2) 0.0424(2) 0.0035(4) 0.00961(14) 0.0049(3)
N1 0.012(2) 0.017(3) 0.032(3) 0.002(2) 0.014(2) -0.0002(19)
C2 0.026(3) 0.022(3) 0.037(3) 0.001(3) 0.010(3) 0.006(2)
C3 0.030(3) 0.019(3) 0.031(3) 0.003(2) 0.006(3) -0.002(2)
N4 0.026(3) 0.024(3) 0.040(3) 0.002(2) 0.008(2) -0.001(2)
C5 0.034(4) 0.018(3) 0.041(4) 0.012(3) 0.002(3) -0.005(3)
C6 0.039(4) 0.023(3) 0.056(4) 0.006(3) 0.006(3) -0.005(3)
C7 0.073(6) 0.038(4) 0.044(4) 0.003(3) -0.016(4) -0.007(4)
C8 0.093(5) 0.036(3) 0.033(3) -0.011(6) 0.007(3) 0.015(7)
C9 0.064(4) 0.026(3) 0.040(3) 0.005(4) 0.012(3) -0.011(4)
C10 0.040(3) 0.017(3) 0.037(3) 0.001(2) 0.011(3) -0.001(3)
C11 0.038(4) 0.019(3) 0.033(3) 0.000(3) 0.009(3) 0.008(3)
C12 0.034(3) 0.014(3) 0.037(3) -0.002(2) 0.010(3) 0.003(2)
C13 0.019(3) 0.022(3) 0.045(4) 0.005(3) 0.007(3) 0.000(2)
C14 0.040(4) 0.019(3) 0.036(4) -0.003(3) 0.005(3) -0.002(3)
O14 0.047(3) 0.022(2) 0.087(4) -0.005(3) 0.035(3) -0.009(2)
C15 0.035(4) 0.011(3) 0.059(4) -0.005(3) 0.011(3) 0.004(3)
C16 0.041(4) 0.024(3) 0.046(4) 0.001(3) 0.010(3) 0.008(3)
C17 0.026(3) 0.024(3) 0.037(4) 0.000(3) 0.011(3) 0.010(3)
C17A 0.035(4) 0.018(3) 0.054(4) 0.006(3) 0.012(3) 0.003(3)
C18 0.022(3) 0.033(3) 0.033(3) 0.004(3) 0.001(3) 0.001(3)
C18A 0.045(4) 0.049(4) 0.053(4) 0.005(3) 0.002(3) -0.011(3)
C19 0.050(4) 0.049(4) 0.042(4) 0.002(3) 0.010(3) 0.011(3)
C20 0.091(5) 0.081(5) 0.092(5) 0.007(4) 0.021(4) 0.000(4)
C21 0.083(5) 0.080(5) 0.086(5) 0.005(4) 0.020(4) -0.001(4)
C22 0.063(4) 0.078(5) 0.071(4) -0.006(4) 0.014(3) 0.002(4)
C19' 0.807(7) 0.807(7) 0.807(7) 0.000(4) 0.129(4) 0.000(4)
C20' 0.164(7) 0.164(7) 0.164(7) 0.000(4) 0.026(4) 0.000(4)
C21' 0.013(5) 0.010(6) 0.011(6) 0.000(4) 0.000(4) -0.001(4)
C22' 0.236(7) 0.236(7) 0.236(7) 0.000(4) 0.038(4) 0.000(4)
C23 0.029(3) 0.058(5) 0.045(3) -0.007(5) 0.004(3) 0.021(5)
C24 0.041(4) 0.054(4) 0.049(4) -0.012(3) 0.012(3) -0.001(3)
C25 0.048(4) 0.047(5) 0.045(3) -0.015(3) 0.003(3) -0.017(3)
C26 0.085(6) 0.086(6) 0.059(5) -0.008(5) -0.003(5) 0.016(5)
C27 0.031(4) 0.047(4) 0.052(4) 0.011(4) 0.015(3) 0.002(3)
C28 0.030(4) 0.051(5) 0.067(5) 0.019(4) 0.010(4) 0.007(4)
C29 0.044(4) 0.041(4) 0.068(5) 0.018(4) 0.014(4) 0.005(4)
C30 0.036(4) 0.051(5) 0.062(5) 0.021(4) 0.014(4) 0.008(4)

loop_
_atom_type_symbol
_atom_type_description
_atom_type_scat_dispersion_real
_atom_type_scat_dispersion_imag
_atom_type_scat_source
C C 0.0033 0.0016 'International Tables Vol C Tables 4.2.6.8 and 6.1.1.4'
H H 0.0000 0.0000 'International Tables Vol C Tables 4.2.6.8 and 6.1.1.4'
N N 0.0061 0.0033 'International Tables Vol C Tables 4.2.6.8 and 6.1.1.4'
O O 0.0106 0.0060 'International Tables Vol C Tables 4.2.6.8 and 6.1.1.4'
Sn Sn -0.6537 1.4246 'International Tables Vol C Tables 4.2.6.8 and 6.1.1.4'

loop_
_geom_angle_atom_site_label_1
_geom_angle_atom_site_label_2
_geom_angle_atom_site_label_3
_geom_angle
C19' Sn1 C19 58.5(5)
C19' Sn1 C23 129.3(4)
C19 Sn1 C23 107.8(3)
C19' Sn1 C18 57.6(5)
C19 Sn1 C18 115.9(3)
C23 Sn1 C18 115.9(2)
C19' Sn1 C27 124.8(4)
C19 Sn1 C27 107.4(3)
C23 Sn1 C27 105.9(3)
C18 Sn1 C27 103.1(3)
C13 N1 C17 113.3(5)
C13 N1 C2 110.0(5)
C17 N1 C2 109.5(5)
C3 C2 N1 110.3(5)
C3 C2 C16 111.5(5)
N1 C2 C16 106.1(5)
C3 C2 H2A 109.6
N1 C2 H2A 109.6
C16 C2 H2A 109.6
N4 C3 C11 108.9(6)
N4 C3 C2 125.9(6)
C11 C3 C2 125.2(6)
C5 N4 C3 111.0(6)
C5 N4 H4A 124.5
C3 N4 H4A 124.5
N4 C5 C6 132.9(7)
N4 C5 C10 107.0(6)
C6 C5 C10 119.9(7)
C7 C6 C5 118.4(8)
C7 C6 H6A 120.8
C5 C6 H6A 120.8
C6 C7 C8 122.1(7)
C6 C7 H7A 119.0
C8 C7 H7A 119.0
C9 C8 C7 119.4(7)
C9 C8 H8A 120.3
C7 C8 H8A 120.3
C8 C9 C10 122.0(8)
C8 C9 H9A 119.0
C10 C9 H9A 119.0
C9 C10 C11 136.6(7)
C9 C10 C5 118.0(6)
C11 C10 C5 105.4(6)
C3 C11 C10 107.6(6)
C3 C11 C12 121.8(6)
C10 C11 C12 130.5(6)
C11 C12 C13 109.1(5)
C11 C12 H12A 109.9
C13 C12 H12A 109.9
C11 C12 H12B 109.9
C13 C12 H12B 109.9
H12A C12 H12B 108.3
N1 C13 C14 109.7(5)
N1 C13 C12 115.1(5)
C14 C13 C12 108.1(5)
N1 C13 H13A 107.9
C14 C13 H13A 107.9
C12 C13 H13A 107.9
O14 C14 C15 120.7(6)
O14 C14 C13 118.8(6)
C15 C14 C13 120.2(6)
C16 C15 C14 116.6(6)
C16 C15 H15A 108.2
C14 C15 H15A 108.2
C16 C15 H15B 108.2
C14 C15 H15B 108.2
H15A C15 H15B 107.3
C15 C16 C2 111.7(6)
C15 C16 H16A 109.3
C2 C16 H16A 109.3
C15 C16 H16B 109.3
C2 C16 H16B 109.3
H16A C16 H16B 107.9
N1 C17 C18 114.0(5)
N1 C17 C17A 107.8(6)
C18 C17 C17A 109.2(6)
N1 C17 H17D 108.6
C18 C17 H17D 108.6
C17A C17 H17D 108.6
C17 C17A H17A 109.5
C17 C17A H17B 109.5
H17A C17A H17B 109.5
C17 C17A H17C 109.5
H17A C17A H17C 109.5
H17B C17A H17C 109.5
C18A C18 C17 117.9(7)
C18A C18 Sn1 119.4(6)
C17 C18 Sn1 122.5(5)
C18 C18A H18A 120.0
C18 C18A H18B 120.0
H18A C18A H18B 120.0
C20 C19 Sn1 109.1(5)
C20 C19 H19A 109.9
Sn1 C19 H19A 109.9
C20 C19 H19B 109.9
Sn1 C19 H19B 109.9
H19A C19 H19B 108.3
C19 C20 C21 115.2(7)
C19 C20 H20A 108.5
C21 C20 H20A 108.5
C19 C20 H20B 108.5
C21 C20 H20B 108.5
H20A C20 H20B 107.5
C20 C21 C22 110.9(7)
C20 C21 H21A 109.5
C22 C21 H21A 109.5
C20 C21 H21B 109.5
C22 C21 H21B 109.5
H21A C21 H21B 108.0
C20' C19' Sn1 133.9(8)
C20' C19' H19C 103.7
Sn1 C19' H19C 103.7
C20' C19' H19D 103.8
Sn1 C19' H19D 103.7
H19C C19' H19D 105.4
C19' C20' C21' 113.8(9)
C19' C20' H20C 108.8
C21' C20' H20C 108.8
C19' C20' H20D 108.8
C21' C20' H20D 108.8
H20C C20' H20D 107.7
C22' C21' C20' 112(2)
C22' C21' H21C 109.2
C20' C21' H21C 109.2
C22' C21' H21D 109.2
C20' C21' H21D 109.2
H21C C21' H21D 107.9
C21' C22' H22D 109.5
C21' C22' H22E 109.5
H22D C22' H22E 109.5
C21' C22' H22F 109.5
H22D C22' H22F 109.5
H22E C22' H22F 109.5
C24 C23 Sn1 111.9(4)
C24 C23 H23A 109.2
Sn1 C23 H23A 109.2
C24 C23 H23B 109.2
Sn1 C23 H23B 109.2
H23A C23 H23B 107.9
C23 C24 C25 115.3(5)
C23 C24 H24A 108.4
C25 C24 H24A 108.4
C23 C24 H24B 108.4
C25 C24 H24B 108.4
H24A C24 H24B 107.5
C26 C25 C24 114.0(6)
C26 C25 H25A 108.7
C24 C25 H25A 108.7
C26 C25 H25B 108.7
C24 C25 H25B 108.7
H25A C25 H25B 107.6
C25 C26 H26A 109.5
C25 C26 H26B 109.5
H26A C26 H26B 109.5
C25 C26 H26C 109.5
H26A C26 H26C 109.5
H26B C26 H26C 109.5
C28 C27 Sn1 113.5(4)
C28 C27 H27A 108.9
Sn1 C27 H27A 108.9
C28 C27 H27B 108.9
Sn1 C27 H27B 108.9
H27A C27 H27B 107.7
C29 C28 C27 113.8(5)
C29 C28 H28A 108.8
C27 C28 H28A 108.8
C29 C28 H28B 108.8
C27 C28 H28B 108.8
H28A C28 H28B 107.7
C30 C29 C28 113.5(6)
C30 C29 H29A 108.9
C28 C29 H29A 108.9
C30 C29 H29B 108.9
C28 C29 H29B 108.9
H29A C29 H29B 107.7
C29 C30 H30A 109.5
C29 C30 H30B 109.5
H30A C30 H30B 109.5
C29 C30 H30C 109.5
H30A C30 H30C 109.5
H30B C30 H30C 109.5

loop_
_geom_bond_atom_site_label_1
_geom_bond_atom_site_label_2
_geom_bond_distance
Sn1 C19' 2.124(9)
Sn1 C19 2.132(6)
Sn1 C23 2.150(5)
Sn1 C18 2.159(7)
Sn1 C27 2.161(5)
N1 C13 1.459(8)
N1 C17 1.488(8)
N1 C2 1.522(8)
C2 C3 1.479(9)
C2 C16 1.539(9)
C2 H2A 1.0000
C3 N4 1.365(8)
C3 C11 1.383(9)
N4 C5 1.353(9)
N4 H4A 0.8800
C5 C6 1.383(10)
C5 C10 1.459(10)
C6 C7 1.362(12)
C6 H6A 0.9500
C7 C8 1.403(13)
C7 H7A 0.9500
C8 C9 1.348(9)
C8 H8A 0.9500
C9 C10 1.360(10)
C9 H9A 0.9500
C10 C11 1.433(9)
C11 C12 1.503(9)
C12 C13 1.543(9)
C12 H12A 0.9900
C12 H12B 0.9900
C13 C14 1.534(9)
C13 H13A 1.0000
C14 O14 1.212(9)
C14 C15 1.519(9)
C15 C16 1.509(10)
C15 H15A 0.9900
C15 H15B 0.9900
C16 H16A 0.9900
C16 H16B 0.9900
C17 C18 1.491(10)
C17 C17A 1.573(10)
C17 H17D 1.0000
C17A H17A 0.9800
C17A H17B 0.9800
C17A H17C 0.9800
C18 C18A 1.305(10)
C18A H18A 0.9500
C18A H18B 0.9500
C19 C20 1.493(7)
C19 H19A 0.9900
C19 H19B 0.9900
C20 C21 1.508(8)
C20 H20A 0.9900
C20 H20B 0.9900
C21 C22 1.509(7)
C21 H21A 0.9900
C21 H21B 0.9900
C22 H22A 0.9800
C22 H22B 0.9800
C22 H22C 0.9800
C19' C20' 1.499(9)
C19' H19C 0.9900
C19' H19D 0.9900
C20' C21' 1.511(8)
C20' H20C 0.9900
C20' H20D 0.9900
C21' C22' 1.500(9)
C21' H21C 0.9900
C21' H21D 0.9900
C22' H22D 0.9800
C22' H22E 0.9800
C22' H22F 0.9800
C23 C24 1.506(7)
C23 H23A 0.9900
C23 H23B 0.9900
C24 C25 1.508(7)
C24 H24A 0.9900
C24 H24B 0.9900
C25 C26 1.495(7)
C25 H25A 0.9900
C25 H25B 0.9900
C26 H26A 0.9800
C26 H26B 0.9800
C26 H26C 0.9800
C27 C28 1.517(7)
C27 H27A 0.9900
C27 H27B 0.9900
C28 C29 1.510(7)
C28 H28A 0.9900
C28 H28B 0.9900
C29 C30 1.505(7)
C29 H29A 0.9900
C29 H29B 0.9900
C30 H30A 0.9800
C30 H30B 0.9800
C30 H30C 0.9800

loop_
_geom_hbond_atom_site_label_D
_geom_hbond_atom_site_label_H
_geom_hbond_atom_site_label_A
_geom_hbond_distance_DH
_geom_hbond_distance_HA
_geom_hbond_distance_DA
_geom_hbond_angle_DHA
_geom_hbond_site_symmetry_A
N4 H4A O14 0.88 2.11 2.961(8) 163.6 1_455

loop_
_geom_torsion_atom_site_label_1
_geom_torsion_atom_site_label_2
_geom_torsion_atom_site_label_3
_geom_torsion_atom_site_label_4
_geom_torsion
C13 N1 C2 C3 46.8(7)
C17 N1 C2 C3 -78.3(6)
C13 N1 C2 C16 -74.2(6)
C17 N1 C2 C16 160.7(5)
N1 C2 C3 N4 161.7(6)
C16 C2 C3 N4 -80.6(8)
N1 C2 C3 C11 -16.5(9)
C16 C2 C3 C11 101.2(7)
C11 C3 N4 C5 -2.2(7)
C2 C3 N4 C5 179.3(6)
C3 N4 C5 C6 176.8(7)
C3 N4 C5 C10 2.4(7)
N4 C5 C6 C7 -177.4(7)
C10 C5 C6 C7 -3.6(10)
C5 C6 C7 C8 1.8(12)
C6 C7 C8 C9 -0.4(16)
C7 C8 C9 C10 1.0(17)
C8 C9 C10 C11 178.8(10)
C8 C9 C10 C5 -2.9(14)
N4 C5 C10 C9 179.4(7)
C6 C5 C10 C9 4.2(10)
N4 C5 C10 C11 -1.7(7)
C6 C5 C10 C11 -177.0(6)
N4 C3 C11 C10 1.0(7)
C2 C3 C11 C10 179.5(6)
N4 C3 C11 C12 -179.7(5)
C2 C3 C11 C12 -1.2(10)
C9 C10 C11 C3 179.0(9)
C5 C10 C11 C3 0.5(7)
C9 C10 C11 C12 -0.2(14)
C5 C10 C11 C12 -178.7(6)
C3 C11 C12 C13 -10.8(8)
C10 C11 C12 C13 168.3(6)
C17 N1 C13 C14 -178.9(5)
C2 N1 C13 C14 58.3(6)
C17 N1 C13 C12 59.0(7)
C2 N1 C13 C12 -63.8(6)
C11 C12 C13 N1 43.9(7)
C11 C12 C13 C14 -79.1(6)
N1 C13 C14 O14 155.3(6)
C12 C13 C14 O14 -78.5(8)
N1 C13 C14 C15 -30.3(8)
C12 C13 C14 C15 95.9(7)
O14 C14 C15 C16 -168.0(7)
C13 C14 C15 C16 17.7(9)
C14 C15 C16 C2 -31.7(9)
C3 C2 C16 C15 -62.4(7)
N1 C2 C16 C15 57.8(7)
C13 N1 C17 C18 178.0(5)
C2 N1 C17 C18 -58.9(7)
C13 N1 C17 C17A 56.6(7)
C2 N1 C17 C17A 179.7(5)
N1 C17 C18 C18A 131.1(7)
C17A C17 C18 C18A -108.3(8)
N1 C17 C18 Sn1 -54.8(8)
C17A C17 C18 Sn1 65.8(7)
C19' Sn1 C18 C18A -107.2(7)
C19 Sn1 C18 C18A -101.1(6)
C23 Sn1 C18 C18A 131.1(6)
C27 Sn1 C18 C18A 15.9(6)
C19' Sn1 C18 C17 78.8(6)
C19 Sn1 C18 C17 84.9(6)
C23 Sn1 C18 C17 -42.9(6)
C27 Sn1 C18 C17 -158.1(5)
C19' Sn1 C19 C20 57.8(8)
C23 Sn1 C19 C20 -176.5(7)
C18 Sn1 C19 C20 51.8(8)
C27 Sn1 C19 C20 -62.8(7)
Sn1 C19 C20 C21 150.3(9)
C19 C20 C21 C22 172.2(10)
C19 Sn1 C19' C20' -46.0(16)
C23 Sn1 C19' C20' -133.8(15)
C18 Sn1 C19' C20' 127.5(18)
C27 Sn1 C19' C20' 44.1(19)
Sn1 C19' C20' C21' 7(3)
C19' C20' C21' C22' -140(6)
C19' Sn1 C23 C24 110.6(8)
C19 Sn1 C23 C24 47.1(7)
C18 Sn1 C23 C24 178.8(5)
C27 Sn1 C23 C24 -67.7(7)
Sn1 C23 C24 C25 170.1(5)
C23 C24 C25 C26 -71.1(9)
C19' Sn1 C27 C28 126.5(7)
C19 Sn1 C27 C28 -170.1(5)
C23 Sn1 C27 C28 -55.1(6)
C18 Sn1 C27 C28 67.1(6)
Sn1 C27 C28 C29 -172.2(5)
C27 C28 C29 C30 67.0(9)
